data_7215377
loop_
_publ_author_name
'Liu, Ying-Ying'
'Jiang, Ying-Yin'
'Yang, Jin'
'Liu, Yun-Yu'
'Ma, Jian-Fang'

_publ_section_title
;
 Syntheses, structures and photoluminescence of zinc(ii) and silver(I)
 coordination polymers based on
 1,1&#x2032;-(1,4-butanediyl)bis(2-methylbenzimidazole) and different
 carboxylate ligands
;
_journal_issue 20
_journal_name_full CrystEngComm
_journal_page_first 6118
_journal_paper_doi 10.1039/c0ce00990c
_journal_volume 13
_journal_year 2011
_chemical_formula_sum 'C34 H28 N8 O12 Zn'
_chemical_formula_weight 806.01
_chemical_name_systematic
;
?
;
_space_group_IT_number 2
_symmetry_cell_setting triclinic
_symmetry_space_group_name_Hall '-P 1'
_symmetry_space_group_name_H-M 'P -1'
_atom_sites_solution_hydrogens geom
_atom_sites_solution_primary direct
_atom_sites_solution_secondary difmap
_audit_creation_method SHELXL-97
_cell_angle_alpha 71.521(3)
_cell_angle_beta 88.204(2)
_cell_angle_gamma 70.909(5)
_cell_formula_units_Z 2
_cell_length_a 9.800(3)
_cell_length_b 12.756(6)
_cell_length_c 16.818(5)
_cell_measurement_reflns_used 8525
_cell_measurement_temperature 293(2)
_cell_measurement_theta_max 29.2
_cell_measurement_theta_min 4.2
_cell_volume 1878.2(12)
_computing_cell_refinement CrysAlis
_computing_data_collection 'CrysAlis (Oxford Diffraction, 2006)'
_computing_data_reduction CrysAlis
_computing_structure_refinement 'SHELXL-97 (Sheldrick, 1997)'
_computing_structure_solution 'SHELXS-97 (Sheldrick, 1997)'
_diffrn_ambient_temperature 293(2)
_diffrn_detector_area_resol_mean 10.0
_diffrn_measured_fraction_theta_full 0.983
_diffrn_measured_fraction_theta_max 0.836
_diffrn_measurement_device_type 'Oxford Diffraction Gemini R Ultra'
_diffrn_measurement_method '\w scan'
_diffrn_radiation_monochromator graphite
_diffrn_radiation_source 'fine-focus sealed tube'
_diffrn_radiation_type MoK\a
_diffrn_radiation_wavelength 0.71069
_diffrn_reflns_av_R_equivalents 0.0225
_diffrn_reflns_av_sigmaI/netI 0.0465
_diffrn_reflns_limit_h_max 12
_diffrn_reflns_limit_h_min -11
_diffrn_reflns_limit_k_max 13
_diffrn_reflns_limit_k_min -15
_diffrn_reflns_limit_l_max 18
_diffrn_reflns_limit_l_min -21
_diffrn_reflns_number 13847
_diffrn_reflns_theta_full 26.00
_diffrn_reflns_theta_max 29.22
_diffrn_reflns_theta_min 4.17
_exptl_absorpt_coefficient_mu 0.726
_exptl_absorpt_correction_T_max 0.8927
_exptl_absorpt_correction_T_min 0.7905
_exptl_absorpt_correction_type multi-scan
_exptl_absorpt_process_details
;
CrysAlis (Oxford Diffraction, 2006)
;
_exptl_crystal_colour colorless
_exptl_crystal_density_diffrn 1.425
_exptl_crystal_density_method 'not measured'
_exptl_crystal_description block
_exptl_crystal_F_000 828
_exptl_crystal_size_max 0.34
_exptl_crystal_size_mid 0.25
_exptl_crystal_size_min 0.16
_refine_diff_density_max 1.655
_refine_diff_density_min -0.797
_refine_diff_density_rms 0.132
_refine_ls_extinction_coef 0.064(7)
_refine_ls_extinction_expression Fc^*^=kFc[1+0.001xFc^2^\l^3^/sin(2\q)]^-1/4^
_refine_ls_extinction_method SHELXL
_refine_ls_goodness_of_fit_ref 1.102
_refine_ls_hydrogen_treatment constr
_refine_ls_matrix_type full
_refine_ls_number_parameters 500
_refine_ls_number_reflns 8525
_refine_ls_number_restraints 48
_refine_ls_restrained_S_all 1.106
_refine_ls_R_factor_all 0.0998
_refine_ls_R_factor_gt 0.0811
_refine_ls_shift/su_max 0.001
_refine_ls_shift/su_mean 0.000
_refine_ls_structure_factor_coef Fsqd
_refine_ls_weighting_details 'calc w=1/[\s^2^(Fo^2^)+(0.1674P)^2^] where P=(Fo^2^+2Fc^2^)/3'
_refine_ls_weighting_scheme calc
_refine_ls_wR_factor_gt 0.2252
_refine_ls_wR_factor_ref 0.2414
_reflns_number_gt 6495
_reflns_number_total 8525
_reflns_threshold_expression >2sigma(I)
_cod_data_source_file c0ce00990c.txt
_cod_data_source_block 5
_cod_depositor_comments
;
The following automatic conversions were performed:

'_symmetry_cell_setting' value 'Triclinic' changed to 'triclinic'
according to
/usr/data/users/saulius/automatic-downloads/retrospective/RSC/lib/dictionaries/cif_core.dic
dictionary named 'cif_core.dic' version 2.4.2 from 2011-04-26.

Automatic conversion script
Id: cif_fix_values 2281 2013-09-26 08:29:07Z andrius 
;
_cod_original_sg_symbol_Hall '-P 1 '
_cod_original_sg_symbol_H-M 'P -1 '
_cod_database_code 7215377

loop_
_symmetry_equiv_pos_as_xyz
'x, y, z'
'-x, -y, -z'

loop_
_atom_site_label
_atom_site_type_symbol
_atom_site_fract_x
_atom_site_fract_y
_atom_site_fract_z
_atom_site_U_iso_or_equiv
_atom_site_adp_type
_atom_site_occupancy
_atom_site_symmetry_multiplicity
_atom_site_calc_flag
_atom_site_refinement_flags
Zn1 Zn 0.50986(4) 0.26786(3) 0.78133(2) 0.0338(2) Uani 1 1 d .
C1 C 0.3213(8) 0.2574(6) 0.6090(4) 0.0808(16) Uani 1 1 d .
H1A H 0.3979 0.2105 0.5851 0.121 Uiso 1 1 calc R
H1B H 0.2297 0.2697 0.5823 0.121 Uiso 1 1 calc R
H1C H 0.3240 0.2176 0.6682 0.121 Uiso 1 1 calc R
C2 C 0.3401(6) 0.3699(5) 0.5960(3) 0.0617(12) Uani 1 1 d .
C3 C 0.3260(6) 0.5541(5) 0.5364(3) 0.0600(11) Uani 1 1 d .
C4 C 0.4070(5) 0.5072(4) 0.6143(3) 0.0585(11) Uani 1 1 d .
C5 C 0.3023(6) 0.6684(5) 0.4847(4) 0.0706(14) Uani 1 1 d .
H5 H 0.2483 0.6984 0.4331 0.085 Uiso 1 1 calc R
C6 C 0.3605(8) 0.7347(6) 0.5120(4) 0.0822(17) Uani 1 1 d .
H6 H 0.3465 0.8118 0.4789 0.099 Uiso 1 1 calc R
C7 C 0.4423(7) 0.6880(6) 0.5902(4) 0.0769(15) Uani 1 1 d .
H7 H 0.4818 0.7354 0.6071 0.092 Uiso 1 1 calc R
C8 C 0.4651(6) 0.5786(5) 0.6409(4) 0.0672(13) Uani 1 1 d .
H8 H 0.5182 0.5504 0.6927 0.081 Uiso 1 1 calc R
C9 C 0.1897(6) 0.4761(6) 0.4567(3) 0.0706(14) Uani 1 1 d .
H9A H 0.2043 0.3987 0.4533 0.085 Uiso 1 1 calc R
H9B H 0.2180 0.5214 0.4049 0.085 Uiso 1 1 calc R
C10 C 0.0316(6) 0.5340(5) 0.4634(3) 0.0712(14) Uani 1 1 d .
H10A H -0.0217 0.5462 0.4118 0.085 Uiso 1 1 calc R
H10B H 0.0177 0.6105 0.4683 0.085 Uiso 1 1 calc R
C11 C 0.3941(10) 0.0138(7) 0.8879(6) 0.111(3) Uani 1 1 d .
H11A H 0.4863 0.0217 0.8960 0.167 Uiso 1 1 calc R
H11B H 0.3995 -0.0260 0.8474 0.167 Uiso 1 1 calc R
H11C H 0.3690 -0.0307 0.9404 0.167 Uiso 1 1 calc R
C12 C 0.2817(7) 0.1320(6) 0.8567(4) 0.0753(15) Uani 1 1 d .
C13 C 0.1724(6) 0.3184(5) 0.8022(3) 0.0640(12) Uani 1 1 d .
C14 C 0.1338(7) 0.4395(5) 0.7663(4) 0.0721(14) Uani 1 1 d .
H16 H 0.2048 0.4745 0.7528 0.087 Uiso 1 1 calc R
C15 C -0.0098(8) 0.5063(7) 0.7510(4) 0.0895(19) Uani 1 1 d .
H15 H -0.0358 0.5874 0.7275 0.107 Uiso 1 1 calc R
C16 C -0.1175(8) 0.4556(8) 0.7698(5) 0.095(2) Uani 1 1 d .
H14 H -0.2142 0.5032 0.7584 0.114 Uiso 1 1 calc R
C17 C -0.0829(7) 0.3342(7) 0.8056(4) 0.0867(18) Uani 1 1 d .
H13 H -0.1542 0.2993 0.8176 0.104 Uiso 1 1 calc R
C18 C 0.0668(7) 0.2668(6) 0.8226(4) 0.0730(15) Uani 1 1 d .
C19 C 0.0674(10) 0.0593(7) 0.8925(4) 0.093(2) Uani 1 1 d .
H52A H -0.0236 0.0814 0.8601 0.112 Uiso 1 1 calc R
H52B H 0.1297 -0.0150 0.8880 0.112 Uiso 1 1 calc R
C20 C 0.0398(9) 0.0443(7) 0.9820(4) 0.089(2) Uani 1 1 d .
H53A H -0.0178 0.1196 0.9870 0.107 Uiso 1 1 calc R
H53B H 0.1314 0.0178 1.0149 0.107 Uiso 1 1 calc R
C21 C 0.7214(7) 0.1137(5) 0.7295(3) 0.0701(14) Uani 1 1 d .
C22 C 0.8323(7) 0.0382(5) 0.6881(3) 0.0673(13) Uani 1 1 d .
C23 C 0.9670(7) 0.0492(5) 0.6780(3) 0.0674(13) Uani 1 1 d .
H19 H 0.9906 0.1015 0.6982 0.081 Uiso 1 1 calc R
C24 C 1.0661(7) -0.0156(5) 0.6388(4) 0.0760(15) Uani 1 1 d .
C25 C 1.0323(8) -0.0930(6) 0.6045(4) 0.0839(17) Uani 1 1 d .
H26 H 1.0972 -0.1335 0.5740 0.101 Uiso 1 1 calc R
C26 C 0.9004(8) -0.1050(5) 0.6183(4) 0.0764(15) Uani 1 1 d .
C27 C 0.7987(8) -0.0415(6) 0.6591(4) 0.0768(16) Uani 1 1 d .
H21 H 0.7091 -0.0520 0.6671 0.092 Uiso 1 1 calc R
C28 C 0.5903(7) 0.3402(6) 0.9011(4) 0.0731(15) Uani 1 1 d .
N1 N 0.2846(5) 0.4642(4) 0.5274(3) 0.0639(10) Uani 1 1 d .
N2 N 0.4137(5) 0.3928(4) 0.6505(3) 0.0601(10) Uani 1 1 d .
N3 N 0.3057(5) 0.2310(4) 0.8244(3) 0.0686(11) Uani 1 1 d .
N4 N 0.1367(6) 0.1498(5) 0.8564(3) 0.0825(14) Uani 1 1 d .
N7 N 1.2074(8) -0.0049(6) 0.6285(5) 0.0991(18) Uani 1 1 d .
N8 N 0.8613(10) -0.1838(6) 0.5845(5) 0.108(2) Uani 1 1 d .
O1 O 0.6059(6) 0.0928(4) 0.7462(3) 0.0933(13) Uani 1 1 d .
O2 O 0.7459(5) 0.1958(4) 0.7423(3) 0.0910(13) Uani 1 1 d .
O3 O 0.6149(6) 0.2341(5) 0.9237(3) 0.0964(14) Uani 1 1 d U
O4 O 0.5305(7) 0.4109(5) 0.8332(3) 0.0984(15) Uani 1 1 d .
O9 O 1.2515(9) 0.0309(7) 0.6809(5) 0.139(2) Uani 1 1 d .
O10 O 1.2768(8) -0.0340(6) 0.5728(5) 0.129(2) Uani 1 1 d .
O11 O 0.9451(9) -0.2246(7) 0.5373(6) 0.157(3) Uani 1 1 d .
O12 O 0.7528(9) -0.2097(7) 0.6057(5) 0.138(3) Uani 1 1 d .
C29 C 0.6534(7) 0.3870(6) 0.9589(4) 0.0726(14) Uani 1 1 d .
C30 C 0.6995(13) 0.3187(7) 1.0395(6) 0.119(3) Uani 1 1 d .
H30 H 0.6897 0.2449 1.0599 0.142 Uiso 1 1 calc R
C31 C 0.7620(17) 0.3596(8) 1.0918(6) 0.157(6) Uani 1 1 d D
C32 C 0.7767(13) 0.4637(9) 1.0659(7) 0.125(3) Uani 1 1 d .
H32 H 0.8217 0.4885 1.1008 0.150 Uiso 1 1 calc R
C33 C 0.7215(11) 0.5368(8) 0.9826(5) 0.098(2) Uani 1 1 d DU
C34 C 0.6569(9) 0.5015(7) 0.9315(4) 0.0881(19) Uani 1 1 d .
H34 H 0.6151 0.5527 0.8786 0.106 Uiso 1 1 calc R
N5 N 0.7274(14) 0.6500(11) 0.9572(8) 0.165(3) Uani 1 1 d DU
N6 N 0.7879(15) 0.2802(13) 1.1816(10) 0.187(4) Uani 1 1 d DU
O7 O 0.8524(14) 0.3142(11) 1.2302(8) 0.208(4) Uani 1 1 d DU
O6 O 0.6581(15) 0.7290(11) 0.8870(8) 0.207(4) Uani 1 1 d DU
O5 O 0.8113(14) 0.6789(10) 0.9983(7) 0.204(4) Uani 1 1 d DU
O8 O 0.7563(16) 0.1956(13) 1.2105(9) 0.233(5) Uani 1 1 d DU

loop_
_atom_site_aniso_label
_atom_site_aniso_U_11
_atom_site_aniso_U_22
_atom_site_aniso_U_33
_atom_site_aniso_U_23
_atom_site_aniso_U_13
_atom_site_aniso_U_12
Zn1 0.0276(3) 0.0393(3) 0.0354(3) -0.01021(17) 0.00087(15) -0.01401(17)
C1 0.073(4) 0.085(4) 0.094(4) -0.040(3) -0.005(3) -0.026(3)
C2 0.053(3) 0.073(3) 0.061(3) -0.026(2) 0.005(2) -0.019(2)
C3 0.050(3) 0.071(3) 0.059(3) -0.024(2) 0.012(2) -0.019(2)
C4 0.048(3) 0.064(3) 0.065(3) -0.023(2) 0.015(2) -0.020(2)
C5 0.062(3) 0.080(4) 0.059(3) -0.014(2) 0.007(2) -0.017(3)
C6 0.083(4) 0.076(4) 0.084(4) -0.015(3) 0.010(3) -0.032(3)
C7 0.078(4) 0.074(4) 0.086(4) -0.025(3) 0.009(3) -0.036(3)
C8 0.060(3) 0.079(3) 0.067(3) -0.026(3) 0.003(2) -0.026(3)
C9 0.066(3) 0.090(4) 0.058(3) -0.035(3) 0.002(2) -0.019(3)
C10 0.062(3) 0.085(4) 0.065(3) -0.029(3) -0.010(2) -0.015(3)
C11 0.114(7) 0.092(5) 0.109(6) -0.002(4) 0.015(5) -0.039(5)
C12 0.076(4) 0.088(4) 0.068(3) -0.017(3) 0.016(3) -0.044(3)
C13 0.059(3) 0.086(4) 0.061(3) -0.034(2) 0.014(2) -0.032(3)
C14 0.067(4) 0.076(4) 0.077(3) -0.028(3) 0.015(3) -0.027(3)
C15 0.076(4) 0.109(5) 0.082(4) -0.042(4) 0.012(3) -0.020(4)
C16 0.067(4) 0.131(7) 0.086(4) -0.047(4) 0.006(3) -0.019(4)
C17 0.061(4) 0.117(6) 0.096(4) -0.047(4) 0.022(3) -0.037(4)
C18 0.076(4) 0.092(4) 0.069(3) -0.033(3) 0.019(3) -0.047(3)
C19 0.116(6) 0.106(5) 0.090(4) -0.034(4) 0.028(4) -0.078(5)
C20 0.096(5) 0.104(5) 0.084(4) -0.023(3) 0.024(3) -0.063(4)
C21 0.069(4) 0.073(3) 0.064(3) -0.023(2) -0.004(2) -0.016(3)
C22 0.068(3) 0.062(3) 0.063(3) -0.017(2) -0.001(2) -0.013(3)
C23 0.075(4) 0.062(3) 0.068(3) -0.024(2) 0.000(3) -0.022(3)
C24 0.075(4) 0.062(3) 0.084(4) -0.017(3) 0.012(3) -0.021(3)
C25 0.088(5) 0.078(4) 0.084(4) -0.035(3) 0.009(3) -0.017(3)
C26 0.078(4) 0.068(3) 0.084(4) -0.032(3) 0.002(3) -0.018(3)
C27 0.072(4) 0.078(4) 0.079(4) -0.023(3) -0.003(3) -0.026(3)
C28 0.077(4) 0.090(4) 0.058(3) -0.028(3) 0.008(3) -0.032(3)
N1 0.053(2) 0.080(3) 0.059(2) -0.028(2) 0.0023(18) -0.017(2)
N2 0.053(2) 0.070(3) 0.060(2) -0.0216(19) 0.0034(17) -0.022(2)
N3 0.069(3) 0.075(3) 0.064(2) -0.018(2) 0.007(2) -0.031(2)
N4 0.086(4) 0.091(4) 0.083(3) -0.027(3) 0.028(3) -0.048(3)
N7 0.090(5) 0.086(4) 0.127(5) -0.034(4) 0.011(4) -0.038(3)
N8 0.123(6) 0.081(4) 0.124(5) -0.054(4) -0.012(4) -0.016(4)
O1 0.077(3) 0.086(3) 0.118(4) -0.039(3) 0.020(3) -0.026(2)
O2 0.076(3) 0.099(3) 0.113(3) -0.063(3) 0.006(2) -0.020(2)
O3 0.0985(16) 0.0964(16) 0.0962(16) -0.0339(10) 0.0061(10) -0.0324(10)
O4 0.120(4) 0.109(3) 0.068(3) -0.023(2) -0.016(2) -0.044(3)
O9 0.132(6) 0.147(6) 0.183(7) -0.077(5) 0.039(5) -0.084(5)
O10 0.102(4) 0.139(5) 0.156(6) -0.072(5) 0.061(4) -0.038(4)
O11 0.150(7) 0.170(6) 0.207(8) -0.144(6) 0.042(6) -0.048(5)
O12 0.135(6) 0.158(6) 0.185(7) -0.102(6) 0.049(5) -0.090(5)
C29 0.075(4) 0.080(4) 0.066(3) -0.032(3) 0.000(3) -0.022(3)
C30 0.169(9) 0.080(5) 0.106(6) -0.031(4) -0.043(6) -0.036(5)
C31 0.252(15) 0.085(5) 0.102(6) -0.026(5) -0.080(8) -0.010(7)
C32 0.156(9) 0.104(6) 0.139(8) -0.061(6) -0.026(6) -0.049(6)
C33 0.130(7) 0.101(5) 0.073(4) -0.034(4) 0.009(4) -0.049(5)
C34 0.099(5) 0.105(5) 0.060(3) -0.025(3) 0.007(3) -0.036(4)
N5 0.166(4) 0.164(3) 0.165(4) -0.0533(14) 0.0125(11) -0.0565(15)
N6 0.187(4) 0.187(4) 0.187(4) -0.0608(17) 0.0138(11) -0.0626(17)
O7 0.209(4) 0.208(4) 0.208(4) -0.0684(16) 0.0153(11) -0.0696(16)
O6 0.208(4) 0.207(4) 0.207(4) -0.0668(16) 0.0154(11) -0.0697(17)
O5 0.205(4) 0.204(4) 0.204(4) -0.0664(16) 0.0150(11) -0.0696(16)
O8 0.233(5) 0.232(5) 0.233(5) -0.0750(18) 0.0183(11) -0.0789(19)

loop_
_atom_type_symbol
_atom_type_description
_atom_type_scat_dispersion_real
_atom_type_scat_dispersion_imag
_atom_type_scat_source
C C 0.0033 0.0016 'International Tables Vol C Tables 4.2.6.8 and 6.1.1.4'
H H 0.0000 0.0000 'International Tables Vol C Tables 4.2.6.8 and 6.1.1.4'
N N 0.0061 0.0033 'International Tables Vol C Tables 4.2.6.8 and 6.1.1.4'
O O 0.0106 0.0060 'International Tables Vol C Tables 4.2.6.8 and 6.1.1.4'
Zn Zn 0.2839 1.4301 'International Tables Vol C Tables 4.2.6.8 and 6.1.1.4'

loop_
_geom_angle_atom_site_label_1
_geom_angle_atom_site_label_2
_geom_angle_atom_site_label_3
_geom_angle
_geom_angle_site_symmetry_1
_geom_angle_site_symmetry_3
N3 Zn1 N2 96.11(16) . .
N3 Zn1 O4 108.0(2) . .
N2 Zn1 O4 95.74(16) . .
N3 Zn1 O2 147.26(19) . .
N2 Zn1 O2 95.82(17) . .
O4 Zn1 O2 100.96(19) . .
N3 Zn1 O1 93.34(18) . .
N2 Zn1 O1 98.03(18) . .
O4 Zn1 O1 153.1(2) . .
O2 Zn1 O1 54.81(17) . .
N3 Zn1 O3 95.94(17) . .
N2 Zn1 O3 149.54(18) . .
O4 Zn1 O3 53.89(17) . .
O2 Zn1 O3 88.89(18) . .
O1 Zn1 O3 109.06(18) . .
C2 C1 H1A 109.5 . .
C2 C1 H1B 109.5 . .
H1A C1 H1B 109.5 . .
C2 C1 H1C 109.5 . .
H1A C1 H1C 109.5 . .
H1B C1 H1C 109.5 . .
N2 C2 N1 111.7(5) . .
N2 C2 C1 124.6(5) . .
N1 C2 C1 123.7(5) . .
N1 C3 C5 132.4(5) . .
N1 C3 C4 105.5(4) . .
C5 C3 C4 122.1(5) . .
N2 C4 C3 109.0(4) . .
N2 C4 C8 132.2(5) . .
C3 C4 C8 118.8(5) . .
C6 C5 C3 117.6(5) . .
C6 C5 H5 121.2 . .
C3 C5 H5 121.2 . .
C5 C6 C7 120.6(6) . .
C5 C6 H6 119.7 . .
C7 C6 H6 119.7 . .
C8 C7 C6 122.6(6) . .
C8 C7 H7 118.7 . .
C6 C7 H7 118.7 . .
C7 C8 C4 118.4(5) . .
C7 C8 H8 120.8 . .
C4 C8 H8 120.8 . .
N1 C9 C10 114.0(4) . .
N1 C9 H9A 108.7 . .
C10 C9 H9A 108.7 . .
N1 C9 H9B 108.7 . .
C10 C9 H9B 108.7 . .
H9A C9 H9B 107.6 . .
C9 C10 C10 114.6(6) . 2_566
C9 C10 H10A 108.6 . .
C10 C10 H10A 108.6 2_566 .
C9 C10 H10B 108.6 . .
C10 C10 H10B 108.6 2_566 .
H10A C10 H10B 107.6 . .
C12 C11 H11A 109.5 . .
C12 C11 H11B 109.5 . .
H11A C11 H11B 109.5 . .
C12 C11 H11C 109.5 . .
H11A C11 H11C 109.5 . .
H11B C11 H11C 109.5 . .
N3 C12 N4 110.8(6) . .
N3 C12 C11 125.9(6) . .
N4 C12 C11 123.2(6) . .
C18 C13 N3 108.1(5) . .
C18 C13 C14 120.2(6) . .
N3 C13 C14 131.7(5) . .
C15 C14 C13 119.2(6) . .
C15 C14 H16 120.4 . .
C13 C14 H16 120.4 . .
C14 C15 C16 121.3(8) . .
C14 C15 H15 119.3 . .
C16 C15 H15 119.3 . .
C15 C16 C17 121.1(7) . .
C15 C16 H14 119.4 . .
C17 C16 H14 119.4 . .
C16 C17 C18 116.5(6) . .
C16 C17 H13 121.7 . .
C18 C17 H13 121.7 . .
N4 C18 C13 106.6(6) . .
N4 C18 C17 131.8(6) . .
C13 C18 C17 121.6(6) . .
C20 C19 N4 112.4(5) . .
C20 C19 H52A 109.1 . .
N4 C19 H52A 109.1 . .
C20 C19 H52B 109.1 . .
N4 C19 H52B 109.1 . .
H52A C19 H52B 107.9 . .
C19 C20 C20 112.4(7) . 2_557
C19 C20 H53A 109.1 . .
C20 C20 H53A 109.1 2_557 .
C19 C20 H53B 109.1 . .
C20 C20 H53B 109.1 2_557 .
H53A C20 H53B 107.8 . .
O2 C21 O1 122.7(6) . .
O2 C21 C22 118.8(6) . .
O1 C21 C22 118.4(6) . .
C23 C22 C27 119.4(6) . .
C23 C22 C21 120.0(5) . .
C27 C22 C21 120.6(6) . .
C24 C23 C22 120.7(6) . .
C24 C23 H19 119.7 . .
C22 C23 H19 119.7 . .
C23 C24 C25 121.3(6) . .
C23 C24 N7 120.9(6) . .
C25 C24 N7 117.8(6) . .
C26 C25 C24 116.5(6) . .
C26 C25 H26 121.8 . .
C24 C25 H26 121.8 . .
C25 C26 C27 123.2(6) . .
C25 C26 N8 118.4(7) . .
C27 C26 N8 118.4(7) . .
C26 C27 C22 118.9(6) . .
C26 C27 H21 120.6 . .
C22 C27 H21 120.6 . .
O3 C28 O4 126.0(6) . .
O3 C28 C29 117.0(6) . .
O4 C28 C29 116.8(6) . .
C2 N1 C3 107.6(4) . .
C2 N1 C9 127.8(5) . .
C3 N1 C9 124.5(5) . .
C2 N2 C4 106.2(4) . .
C2 N2 Zn1 125.2(4) . .
C4 N2 Zn1 128.4(3) . .
C12 N3 C13 107.1(5) . .
C12 N3 Zn1 130.7(4) . .
C13 N3 Zn1 121.0(3) . .
C18 N4 C12 107.4(5) . .
C18 N4 C19 126.0(6) . .
C12 N4 C19 126.5(6) . .
O10 N7 O9 125.1(8) . .
O10 N7 C24 119.1(7) . .
O9 N7 C24 115.7(7) . .
O12 N8 O11 123.5(7) . .
O12 N8 C26 120.0(8) . .
O11 N8 C26 116.5(8) . .
C21 O1 Zn1 90.2(4) . .
C21 O2 Zn1 91.9(4) . .
C28 O3 Zn1 86.2(4) . .
C28 O4 Zn1 93.9(4) . .
C30 C29 C34 119.3(6) . .
C30 C29 C28 119.4(6) . .
C34 C29 C28 121.2(5) . .
C29 C30 C31 119.7(8) . .
C29 C30 H30 120.2 . .
C31 C30 H30 120.2 . .
C32 C31 C30 122.3(8) . .
C32 C31 N6 124.7(10) . .
C30 C31 N6 112.4(11) . .
C31 C32 C33 117.5(7) . .
C31 C32 H32 121.2 . .
C33 C32 H32 121.2 . .
C34 C33 N5 120.6(9) . .
C34 C33 C32 121.7(8) . .
N5 C33 C32 117.6(8) . .
C33 C34 C29 119.1(7) . .
C33 C34 H34 120.4 . .
C29 C34 H34 120.4 . .
O5 N5 O6 117.1(13) . .
O5 N5 C33 121.2(12) . .
O6 N5 C33 121.4(12) . .
O8 N6 O7 119.1(17) . .
O8 N6 C31 127.8(16) . .
O7 N6 C31 113.0(14) . .

loop_
_geom_bond_atom_site_label_1
_geom_bond_atom_site_label_2
_geom_bond_distance
_geom_bond_site_symmetry_2
Zn1 N3 2.249(5) .
Zn1 N2 2.279(4) .
Zn1 O4 2.322(5) .
Zn1 O2 2.350(5) .
Zn1 O1 2.376(5) .
Zn1 O3 2.488(5) .
C1 C2 1.454(8) .
C1 H1A 0.9600 .
C1 H1B 0.9600 .
C1 H1C 0.9600 .
C2 N2 1.339(6) .
C2 N1 1.344(7) .
C3 N1 1.385(7) .
C3 C5 1.387(8) .
C3 C4 1.402(7) .
C4 N2 1.371(7) .
C4 C8 1.403(7) .
C5 C6 1.353(10) .
C5 H5 0.9300 .
C6 C7 1.408(9) .
C6 H6 0.9300 .
C7 C8 1.334(8) .
C7 H7 0.9300 .
C8 H8 0.9300 .
C9 N1 1.472(7) .
C9 C10 1.500(8) .
C9 H9A 0.9700 .
C9 H9B 0.9700 .
C10 C10 1.510(13) 2_566
C10 H10A 0.9700 .
C10 H10B 0.9700 .
C11 C12 1.487(11) .
C11 H11A 0.9600 .
C11 H11B 0.9600 .
C11 H11C 0.9600 .
C12 N3 1.303(7) .
C12 N4 1.364(8) .
C13 C18 1.379(8) .
C13 N3 1.380(8) .
C13 C14 1.390(9) .
C14 C15 1.369(9) .
C14 H16 0.9300 .
C15 C16 1.389(11) .
C15 H15 0.9300 .
C16 C17 1.398(11) .
C16 H14 0.9300 .
C17 C18 1.421(10) .
C17 H13 0.9300 .
C18 N4 1.356(9) .
C19 C20 1.483(9) .
C19 N4 1.485(7) .
C19 H52A 0.9700 .
C19 H52B 0.9700 .
C20 C20 1.538(11) 2_557
C20 H53A 0.9700 .
C20 H53B 0.9700 .
C21 O2 1.229(7) .
C21 O1 1.250(8) .
C21 C22 1.512(9) .
C22 C23 1.372(9) .
C22 C27 1.387(9) .
C23 C24 1.357(9) .
C23 H19 0.9300 .
C24 C25 1.417(9) .
C24 N7 1.435(10) .
C25 C26 1.355(10) .
C25 H26 0.9300 .
C26 C27 1.380(10) .
C26 N8 1.451(9) .
C27 H21 0.9300 .
C28 O3 1.225(8) .
C28 O4 1.227(7) .
C28 C29 1.527(8) .
N7 O10 1.222(9) .
N7 O9 1.257(9) .
N8 O12 1.224(10) .
N8 O11 1.232(10) .
C29 C30 1.354(10) .
C29 C34 1.397(10) .
C30 C31 1.399(12) .
C30 H30 0.9300 .
C31 C32 1.315(14) .
C31 N6 1.501(17) .
C32 C33 1.419(13) .
C32 H32 0.9300 .
C33 C34 1.345(10) .
C33 N5 1.390(14) .
C34 H34 0.9300 .
N5 O5 1.298(14) .
N5 O6 1.311(14) .
N6 O8 1.173(16) .
N6 O7 1.302(16) .

loop_
_geom_torsion_atom_site_label_1
_geom_torsion_atom_site_label_2
_geom_torsion_atom_site_label_3
_geom_torsion_atom_site_label_4
_geom_torsion
_geom_torsion_site_symmetry_4
N1 C3 C4 N2 0.1(5) .
C5 C3 C4 N2 -179.2(5) .
N1 C3 C4 C8 179.7(5) .
C5 C3 C4 C8 0.4(8) .
N1 C3 C5 C6 -179.1(6) .
C4 C3 C5 C6 0.0(8) .
C3 C5 C6 C7 0.1(10) .
C5 C6 C7 C8 -0.7(11) .
C6 C7 C8 C4 1.0(10) .
N2 C4 C8 C7 178.6(6) .
C3 C4 C8 C7 -0.9(8) .
N1 C9 C10 C10 -64.6(8) 2_566
C18 C13 C14 C15 -0.3(9) .
N3 C13 C14 C15 -179.8(6) .
C13 C14 C15 C16 -0.7(9) .
C14 C15 C16 C17 0.4(10) .
C15 C16 C17 C18 0.9(10) .
N3 C13 C18 N4 -0.1(6) .
C14 C13 C18 N4 -179.7(5) .
N3 C13 C18 C17 -178.6(5) .
C14 C13 C18 C17 1.8(8) .
C16 C17 C18 N4 179.8(7) .
C16 C17 C18 C13 -2.0(9) .
N4 C19 C20 C20 176.7(8) 2_557
O2 C21 C22 C23 10.6(8) .
O1 C21 C22 C23 -172.2(5) .
O2 C21 C22 C27 -168.6(5) .
O1 C21 C22 C27 8.6(8) .
C27 C22 C23 C24 1.1(8) .
C21 C22 C23 C24 -178.1(5) .
C22 C23 C24 C25 2.4(9) .
C22 C23 C24 N7 -179.7(6) .
C23 C24 C25 C26 -4.7(9) .
N7 C24 C25 C26 177.3(6) .
C24 C25 C26 C27 3.7(10) .
C24 C25 C26 N8 -179.8(6) .
C25 C26 C27 C22 -0.4(10) .
N8 C26 C27 C22 -176.9(6) .
C23 C22 C27 C26 -2.1(9) .
C21 C22 C27 C26 177.1(5) .
N2 C2 N1 C3 1.1(6) .
C1 C2 N1 C3 -179.2(5) .
N2 C2 N1 C9 -175.6(5) .
C1 C2 N1 C9 4.2(9) .
C5 C3 N1 C2 178.5(6) .
C4 C3 N1 C2 -0.7(6) .
C5 C3 N1 C9 -4.7(9) .
C4 C3 N1 C9 176.1(5) .
C10 C9 N1 C2 97.3(7) .
C10 C9 N1 C3 -78.8(7) .
N1 C2 N2 C4 -1.0(6) .
C1 C2 N2 C4 179.2(6) .
N1 C2 N2 Zn1 173.9(3) .
C1 C2 N2 Zn1 -5.8(8) .
C3 C4 N2 C2 0.6(5) .
C8 C4 N2 C2 -179.0(6) .
C3 C4 N2 Zn1 -174.2(3) .
C8 C4 N2 Zn1 6.3(8) .
N3 Zn1 N2 C2 -51.8(4) .
O4 Zn1 N2 C2 -160.6(4) .
O2 Zn1 N2 C2 97.7(4) .
O1 Zn1 N2 C2 42.5(4) .
O3 Zn1 N2 C2 -164.6(4) .
N3 Zn1 N2 C4 122.0(4) .
O4 Zn1 N2 C4 13.2(4) .
O2 Zn1 N2 C4 -88.5(4) .
O1 Zn1 N2 C4 -143.7(4) .
O3 Zn1 N2 C4 9.2(6) .
N4 C12 N3 C13 0.4(7) .
C11 C12 N3 C13 178.7(7) .
N4 C12 N3 Zn1 -166.5(4) .
C11 C12 N3 Zn1 11.9(10) .
C18 C13 N3 C12 -0.2(6) .
C14 C13 N3 C12 179.3(6) .
C18 C13 N3 Zn1 168.2(4) .
C14 C13 N3 Zn1 -12.3(8) .
N2 Zn1 N3 C12 127.3(5) .
O4 Zn1 N3 C12 -134.6(5) .
O2 Zn1 N3 C12 16.5(7) .
O1 Zn1 N3 C12 28.8(5) .
O3 Zn1 N3 C12 -80.7(5) .
N2 Zn1 N3 C13 -38.0(4) .
O4 Zn1 N3 C13 60.1(4) .
O2 Zn1 N3 C13 -148.8(4) .
O1 Zn1 N3 C13 -136.4(4) .
O3 Zn1 N3 C13 114.0(4) .
C13 C18 N4 C12 0.3(7) .
C17 C18 N4 C12 178.6(6) .
C13 C18 N4 C19 176.0(5) .
C17 C18 N4 C19 -5.6(11) .
N3 C12 N4 C18 -0.4(7) .
C11 C12 N4 C18 -178.8(7) .
N3 C12 N4 C19 -176.1(6) .
C11 C12 N4 C19 5.5(10) .
C20 C19 N4 C18 -85.4(9) .
C20 C19 N4 C12 89.5(9) .
C23 C24 N7 O10 -157.6(7) .
C25 C24 N7 O10 20.4(10) .
C23 C24 N7 O9 24.8(10) .
C25 C24 N7 O9 -157.2(7) .
C25 C26 N8 O12 169.5(8) .
C27 C26 N8 O12 -13.8(11) .
C25 C26 N8 O11 -7.9(11) .
C27 C26 N8 O11 168.8(8) .
O2 C21 O1 Zn1 6.1(6) .
C22 C21 O1 Zn1 -171.0(4) .
N3 Zn1 O1 C21 -175.1(4) .
N2 Zn1 O1 C21 88.2(4) .
O4 Zn1 O1 C21 -31.9(6) .
O2 Zn1 O1 C21 -3.3(3) .
O3 Zn1 O1 C21 -77.7(4) .
O1 C21 O2 Zn1 -6.2(6) .
C22 C21 O2 Zn1 170.9(4) .
N3 Zn1 O2 C21 18.5(5) .
N2 Zn1 O2 C21 -92.4(4) .
O4 Zn1 O2 C21 170.6(4) .
O1 Zn1 O2 C21 3.3(3) .
O3 Zn1 O2 C21 117.8(4) .
O4 C28 O3 Zn1 2.8(7) .
C29 C28 O3 Zn1 -170.5(5) .
N3 Zn1 O3 C28 -109.5(4) .
N2 Zn1 O3 C28 3.4(6) .
O4 Zn1 O3 C28 -1.5(4) .
O2 Zn1 O3 C28 103.0(4) .
O1 Zn1 O3 C28 154.9(4) .
O3 C28 O4 Zn1 -3.0(8) .
C29 C28 O4 Zn1 170.3(5) .
N3 Zn1 O4 C28 85.6(4) .
N2 Zn1 O4 C28 -176.1(4) .
O2 Zn1 O4 C28 -79.0(4) .
O1 Zn1 O4 C28 -55.5(6) .
O3 Zn1 O4 C28 1.5(4) .
O3 C28 C29 C30 -16.7(11) .
O4 C28 C29 C30 169.4(8) .
O3 C28 C29 C34 167.0(7) .
O4 C28 C29 C34 -6.9(10) .
C34 C29 C30 C31 -5.8(16) .
C28 C29 C30 C31 177.8(10) .
C29 C30 C31 C32 1(2) .
C29 C30 C31 N6 172.2(10) .
C30 C31 C32 C33 2(2) .
N6 C31 C32 C33 -168.0(12) .
C31 C32 C33 C34 -0.3(17) .
C31 C32 C33 N5 175.4(12) .
N5 C33 C34 C29 179.7(8) .
C32 C33 C34 C29 -4.7(14) .
C30 C29 C34 C33 7.7(12) .
C28 C29 C34 C33 -176.0(7) .
C34 C33 N5 O5 -167.0(11) .
C32 C33 N5 O5 17.2(15) .
C34 C33 N5 O6 7.2(16) .
C32 C33 N5 O6 -168.7(11) .
C32 C31 N6 O8 167.4(17) .
C30 C31 N6 O8 -4(2) .
C32 C31 N6 O7 -12(2) .
C30 C31 N6 O7 176.9(12) .
